data_2244034
loop_
_publ_author_name
'Nugraha, Yuda Prasetya'
'Sugiyama, Haruki'
'Uekusa, Hidehiro'

_publ_section_title
;
 Ciprofloxacin salt and salt co-crystal with dihydroxybenzoic acids
;
_journal_coeditor_code DX2042
_journal_issue 3
_journal_name_full 'Acta Crystallographica Section E'
_journal_page_first
;
;
_journal_paper_doi 10.1107/S2056989022001177
_journal_volume 78
_journal_year 2022
_chemical_formula_iupac 'C17 H19 F N3 O3 +, C7 H6 O4, Cl -, H2 O'
_chemical_formula_moiety 'C17 H19 F N3 O3 +, C7 H6 O4, Cl -, H2 O'
_chemical_formula_sum 'C24 H27 Cl F N3 O8'
_chemical_formula_weight 539.93
_chemical_name_common
;
Ciprofloxacin chloride--3,5-hydroxybenzoic acid--water (1/1/1)
;
_chemical_name_systematic
'4-(3-Carboxy-1-cyclopropyl-6-fluoro-4-oxo-1,4-dihydroquinolin-7-yl)piperazin-1-ium chloride--3,5-hydroxybenzoic acid--water (1/1/1)'
_space_group_crystal_system triclinic
_space_group_IT_number 1
_space_group_name_Hall 'P 1'
_space_group_name_H-M_alt 'P 1'
_atom_sites_solution_hydrogens mixed
_atom_sites_solution_primary dual
_audit_creation_method
;
Olex2 1.3
(compiled 2020.11.12 svn.r5f609507 for OlexSys, GUI svn.r6408)
;
_cell_angle_alpha 92.997(3)
_cell_angle_beta 95.219(2)
_cell_angle_gamma 111.557(4)
_cell_formula_units_Z 1
_cell_length_a 7.2165(2)
_cell_length_b 8.8298(4)
_cell_length_c 10.1184(3)
_cell_measurement_reflns_used 10041
_cell_measurement_temperature 93.15
_cell_measurement_theta_max 75.7970
_cell_measurement_theta_min 4.3570
_cell_volume 594.60(4)
_computing_cell_refinement
;
CrysAlisPro (Rigaku OD, 2020)
;
_computing_data_collection
;
CrysAlisPro (Rigaku OD, 2020)
;
_computing_data_reduction
;
CrysAlisPro (Rigaku OD, 2020)
;
_computing_molecular_graphics
;
<i>OLEX2</i> (Dolomanov <i>et al.</i>,  2009)
;
_computing_publication_material
;
Mercury (Macrae <i>et al.</i>,  2020)
;
_computing_structure_refinement
;
<i>SHELXL2018/3</i> (Sheldrick, 2015b)
;
_computing_structure_solution
;
<i>SHELXT2018/2</i> (Sheldrick, 2015a)
;
_diffrn_ambient_temperature 93.15
_diffrn_detector 'Hybrid Pixel Array Detector'
_diffrn_detector_area_resol_mean 10.0000
_diffrn_measured_fraction_theta_full 0.999
_diffrn_measured_fraction_theta_max 0.998
_diffrn_measurement_device 'four-circle diffractometer'
_diffrn_measurement_device_type 'XtaLAB Synergy R, DW system, HyPix'
_diffrn_measurement_method '\w scans'
_diffrn_radiation_monochromator mirror
_diffrn_radiation_probe x-ray
_diffrn_radiation_type 'Cu K\a'
_diffrn_radiation_wavelength 1.54184
_diffrn_reflns_av_R_equivalents 0.0348
_diffrn_reflns_av_unetI/netI 0.0273
_diffrn_reflns_limit_h_max 9
_diffrn_reflns_limit_h_min -9
_diffrn_reflns_limit_k_max 11
_diffrn_reflns_limit_k_min -10
_diffrn_reflns_limit_l_max 12
_diffrn_reflns_limit_l_min -12
_diffrn_reflns_number 16358
_diffrn_reflns_theta_full 67.684
_diffrn_reflns_theta_max 74.461
_diffrn_reflns_theta_min 4.407
_diffrn_source 'Rotating-anode X-ray tube'
_exptl_absorpt_coefficient_mu 1.995
_exptl_absorpt_correction_T_max 1.00000
_exptl_absorpt_correction_T_min 0.83862
_exptl_absorpt_correction_type multi-scan
_exptl_absorpt_process_details
;
(CrysAlisPro; Rigaku OD, 2020)
;
_exptl_crystal_colour colourless
_exptl_crystal_density_diffrn 1.508
_exptl_crystal_description block
_exptl_crystal_F_000 282
_exptl_crystal_size_max 0.28
_exptl_crystal_size_mid 0.2
_exptl_crystal_size_min 0.05
_refine_diff_density_max 0.245
_refine_diff_density_min -0.468
_refine_ls_abs_structure_details
;
Flack <i>x</i> determined using 1889 quotients
[(<i>I</i>^+^)-(<i>I</i>^-^)]/[(<i>I</i>^+^)+(<i>I</i>^-^)]
(Parsons <i>et al.</i>,  2013)
;
_refine_ls_abs_structure_Flack 0.011(7)
_refine_ls_extinction_method none
_refine_ls_goodness_of_fit_ref 1.122
_refine_ls_hydrogen_treatment mixed
_refine_ls_matrix_type full
_refine_ls_number_parameters 344
_refine_ls_number_reflns 4420
_refine_ls_number_restraints 3
_refine_ls_restrained_S_all 1.121
_refine_ls_R_factor_all 0.0347
_refine_ls_R_factor_gt 0.0341
_refine_ls_shift/su_max 0.000
_refine_ls_shift/su_mean 0.000
_refine_ls_structure_factor_coef Fsqd
_refine_ls_weighting_details 'w=1/[\s^2^(Fo^2^)+(0.0589P)^2^+0.0709P] where P=(Fo^2^+2Fc^2^)/3'
_refine_ls_weighting_scheme calc
_refine_ls_wR_factor_gt 0.0937
_refine_ls_wR_factor_ref 0.0941
_reflns_number_gt 4323
_reflns_number_total 4420
_reflns_threshold_expression 'I > 2\s(I)'
_cod_data_source_file dx2042sup1.cif
_cod_data_source_block II
_cod_database_code 2244034
_shelx_space_group_comment
;
The symmetry employed for this shelxl refinement is uniquely defined
by the following loop, which should always be used as a source of
symmetry information in preference to the above space-group names.
They are only intended as comments.
;
_shelx_estimated_absorpt_t_min 0.605
_shelx_estimated_absorpt_t_max 0.907

loop_
_space_group_symop_operation_xyz
'x, y, z'

loop_
_atom_site_type_symbol
_atom_site_label
_atom_site_fract_x
_atom_site_fract_y
_atom_site_fract_z
_atom_site_U_iso_or_equiv
_atom_site_adp_type
_atom_site_calc_flag
_atom_site_occupancy
_atom_site_disorder_assembly
_atom_site_disorder_group
Cl Cl1 0.85144(9) 0.46863(8) 0.40663(7) 0.02533(17) Uani d 1 . .
F F1 0.4599(3) 0.5185(2) 0.98137(17) 0.0273(4) Uani d 1 . .
O O1 0.3224(3) -0.3703(3) 1.2978(2) 0.0284(5) Uani d 1 . .
O O2 0.3642(4) -0.1499(3) 1.4315(2) 0.0294(5) Uani d 1 . .
H H2 0.379572 -0.051835 1.423817 0.044 Uiso calc 1 . .
O O3 0.3972(3) 0.1143(3) 1.3272(2) 0.0280(5) Uani d 1 . .
N N1 0.2840(4) -0.1445(3) 0.9603(2) 0.0213(5) Uani d 1 . .
N N2 0.3796(4) 0.3457(3) 0.7334(2) 0.0210(5) Uani d 1 . .
N N3 0.4407(4) 0.4661(3) 0.4778(2) 0.0233(5) Uani d 1 . .
H H3A 0.412202 0.525266 0.413562 0.028 Uiso calc 1 . .
H H3B 0.528778 0.423848 0.448534 0.028 Uiso calc 1 . .
C C1 0.3370(4) -0.2274(4) 1.3126(3) 0.0249(6) Uani d 1 . .
C C2 0.3276(4) -0.1342(4) 1.1970(3) 0.0222(6) Uani d 1 . .
C C3 0.3655(4) 0.0366(4) 1.2138(3) 0.0226(6) Uani d 1 . .
C C4 0.3687(4) 0.1155(4) 1.0907(3) 0.0220(6) Uani d 1 . .
C C5 0.4158(4) 0.2850(4) 1.0937(3) 0.0227(6) Uani d 1 . .
H H5 0.444144 0.349621 1.176480 0.027 Uiso calc 1 . .
C C6 0.4203(4) 0.3556(4) 0.9773(3) 0.0214(6) Uani d 1 . .
C C7 0.3828(4) 0.2667(4) 0.8503(3) 0.0202(6) Uani d 1 . .
C C8 0.3389(4) 0.1003(4) 0.8483(3) 0.0212(6) Uani d 1 . .
H H8 0.314618 0.036841 0.765286 0.025 Uiso calc 1 . .
C C9 0.3297(4) 0.0241(4) 0.9661(3) 0.0204(6) Uani d 1 . .
C C10 0.2882(4) -0.2168(4) 1.0730(3) 0.0218(6) Uani d 1 . .
H H10 0.262685 -0.330555 1.066643 0.026 Uiso calc 1 . .
C C11 0.2568(4) -0.2397(4) 0.8324(3) 0.0219(6) Uani d 1 . .
H H11 0.381927 -0.228926 0.791979 0.026 Uiso calc 1 . .
C C12 0.0740(5) -0.2667(4) 0.7366(3) 0.0257(6) Uani d 1 . .
H H12A 0.087678 -0.270948 0.640183 0.031 Uiso calc 1 . .
H H12B -0.021768 -0.217677 0.763308 0.031 Uiso calc 1 . .
C C13 0.0926(5) -0.4047(4) 0.8124(3) 0.0259(6) Uani d 1 . .
H H13A 0.007825 -0.440061 0.885206 0.031 Uiso calc 1 . .
H H13B 0.117236 -0.493315 0.762121 0.031 Uiso calc 1 . .
C C14 0.5686(4) 0.4771(4) 0.7139(3) 0.0231(6) Uani d 1 . .
H H14A 0.667670 0.429259 0.691921 0.028 Uiso calc 1 . .
H H14B 0.623427 0.549862 0.797431 0.028 Uiso calc 1 . .
C C15 0.5351(5) 0.5757(4) 0.6022(3) 0.0253(6) Uani d 1 . .
H H15A 0.447094 0.632955 0.628102 0.030 Uiso calc 1 . .
H H15B 0.665144 0.659131 0.586453 0.030 Uiso calc 1 . .
C C16 0.2536(5) 0.3306(4) 0.5001(3) 0.0240(6) Uani d 1 . .
H H16A 0.198514 0.256713 0.417103 0.029 Uiso calc 1 . .
H H16B 0.152583 0.375766 0.523119 0.029 Uiso calc 1 . .
C C17 0.2940(4) 0.2351(4) 0.6112(3) 0.0221(6) Uani d 1 . .
H H17A 0.167365 0.147006 0.626540 0.027 Uiso calc 1 . .
H H17B 0.388812 0.184215 0.586309 0.027 Uiso calc 1 . .
O O4 0.8307(4) 0.7243(3) 0.2157(2) 0.0292(5) Uani d 1 . .
H H4 0.845149 0.674900 0.282288 0.044 Uiso calc 1 . .
O O5 0.8281(4) 0.9108(3) 0.3721(2) 0.0338(5) Uani d 1 . .
O O6 0.9253(4) 1.4048(3) 0.1019(2) 0.0282(5) Uani d 1 . .
H H6 0.922943 1.426566 0.183393 0.042 Uiso calc 1 . .
O O7 0.7685(4) 0.9471(3) -0.2173(2) 0.0282(5) Uani d 1 . .
H H7 0.769716 1.019031 -0.268691 0.042 Uiso calc 1 . .
C C18 0.8310(5) 0.8689(4) 0.2561(3) 0.0245(6) Uani d 1 . .
C C19 0.8373(4) 0.9759(4) 0.1448(3) 0.0233(6) Uani d 1 . .
C C20 0.8753(4) 1.1395(4) 0.1782(3) 0.0230(6) Uani d 1 . .
H H20 0.894255 1.180995 0.269053 0.028 Uiso calc 1 . .
C C21 0.8855(4) 1.2429(4) 0.0771(3) 0.0230(6) Uani d 1 . .
C C22 0.8531(4) 1.1805(4) -0.0565(3) 0.0229(6) Uani d 1 . .
H H22 0.860643 1.250739 -0.125512 0.028 Uiso calc 1 . .
C C23 0.8099(4) 1.0150(4) -0.0877(3) 0.0231(6) Uani d 1 . .
C C24 0.8048(4) 0.9107(4) 0.0123(3) 0.0243(6) Uani d 1 . .
H H24 0.779908 0.798399 -0.009350 0.029 Uiso calc 1 . .
O O8 0.7775(4) 1.1327(3) -0.4306(2) 0.0309(5) Uani d 1 . .
H H8A 0.799(7) 1.230(7) -0.457(5) 0.046 Uiso d 1 . .
H H8B 0.779(7) 1.068(7) -0.492(5) 0.046 Uiso d 1 . .

loop_
_atom_site_aniso_label
_atom_site_aniso_U_11
_atom_site_aniso_U_22
_atom_site_aniso_U_33
_atom_site_aniso_U_12
_atom_site_aniso_U_13
_atom_site_aniso_U_23
Cl1 0.0315(3) 0.0267(3) 0.0219(3) 0.0151(3) 0.0052(2) 0.0029(2)
F1 0.0445(10) 0.0200(9) 0.0203(8) 0.0152(8) 0.0057(7) -0.0001(7)
O1 0.0376(12) 0.0253(12) 0.0242(11) 0.0142(9) 0.0011(9) 0.0058(9)
O2 0.0419(13) 0.0289(12) 0.0176(10) 0.0132(10) 0.0032(9) 0.0048(8)
O3 0.0426(13) 0.0294(12) 0.0144(9) 0.0160(10) 0.0048(9) 0.0003(8)
N1 0.0270(12) 0.0220(13) 0.0168(12) 0.0117(10) 0.0024(9) -0.0002(9)
N2 0.0255(12) 0.0232(13) 0.0144(11) 0.0097(10) 0.0009(9) 0.0008(9)
N3 0.0303(12) 0.0286(13) 0.0173(11) 0.0174(10) 0.0047(9) 0.0046(10)
C1 0.0243(14) 0.0325(18) 0.0202(14) 0.0131(12) 0.0027(11) 0.0050(12)
C2 0.0238(13) 0.0266(15) 0.0179(13) 0.0108(11) 0.0036(10) 0.0041(12)
C3 0.0262(14) 0.0272(15) 0.0175(14) 0.0131(12) 0.0044(11) 0.0038(11)
C4 0.0234(13) 0.0268(15) 0.0177(13) 0.0117(11) 0.0035(10) 0.0007(11)
C5 0.0282(14) 0.0232(15) 0.0182(13) 0.0117(12) 0.0036(10) -0.0011(11)
C6 0.0267(14) 0.0176(13) 0.0206(14) 0.0094(11) 0.0032(11) -0.0006(11)
C7 0.0222(13) 0.0228(15) 0.0171(13) 0.0105(11) 0.0018(10) 0.0016(11)
C8 0.0239(13) 0.0230(15) 0.0167(13) 0.0095(11) 0.0021(10) -0.0023(11)
C9 0.0210(13) 0.0217(14) 0.0188(14) 0.0084(10) 0.0030(10) 0.0005(11)
C10 0.0242(13) 0.0215(15) 0.0225(14) 0.0112(11) 0.0033(11) 0.0050(11)
C11 0.0291(14) 0.0213(14) 0.0173(13) 0.0121(12) 0.0024(11) -0.0009(11)
C12 0.0317(15) 0.0243(15) 0.0213(13) 0.0117(12) -0.0005(12) 0.0006(11)
C13 0.0329(15) 0.0211(15) 0.0242(14) 0.0110(12) 0.0038(11) -0.0004(11)
C14 0.0281(14) 0.0233(15) 0.0183(13) 0.0103(12) 0.0021(11) 0.0011(11)
C15 0.0335(15) 0.0240(15) 0.0198(14) 0.0116(12) 0.0050(11) 0.0040(11)
C16 0.0291(15) 0.0241(15) 0.0192(13) 0.0111(12) 0.0006(11) 0.0012(11)
C17 0.0264(14) 0.0242(16) 0.0174(13) 0.0121(11) 0.0006(10) 0.0006(11)
O4 0.0432(13) 0.0270(12) 0.0240(11) 0.0194(10) 0.0077(9) 0.0056(9)
O5 0.0540(14) 0.0318(13) 0.0216(11) 0.0224(11) 0.0074(10) 0.0025(9)
O6 0.0423(12) 0.0214(11) 0.0220(10) 0.0133(9) 0.0046(9) -0.0007(8)
O7 0.0408(12) 0.0264(12) 0.0186(10) 0.0140(10) 0.0046(9) -0.0003(9)
C18 0.0269(14) 0.0271(16) 0.0230(14) 0.0137(12) 0.0048(11) 0.0025(12)
C19 0.0240(13) 0.0265(16) 0.0216(14) 0.0116(11) 0.0039(11) 0.0017(12)
C20 0.0254(13) 0.0255(15) 0.0196(13) 0.0117(11) 0.0029(11) -0.0003(11)
C21 0.0244(13) 0.0205(14) 0.0243(14) 0.0092(11) 0.0023(11) -0.0019(11)
C22 0.0249(14) 0.0247(15) 0.0215(14) 0.0115(11) 0.0045(11) 0.0035(12)
C23 0.0240(13) 0.0281(16) 0.0187(14) 0.0119(12) 0.0023(11) -0.0010(12)
C24 0.0261(14) 0.0259(15) 0.0232(15) 0.0122(12) 0.0058(11) -0.0007(12)
O8 0.0438(13) 0.0286(13) 0.0212(11) 0.0146(10) 0.0044(9) 0.0017(9)

loop_
_atom_type_symbol
_atom_type_description
_atom_type_scat_dispersion_real
_atom_type_scat_dispersion_imag
_atom_type_scat_source
C C 0.0181 0.0091 'International Tables Vol C Tables 4.2.6.8 and 6.1.1.4'
H H 0.0000 0.0000 'International Tables Vol C Tables 4.2.6.8 and 6.1.1.4'
Cl Cl 0.3639 0.7018 'International Tables Vol C Tables 4.2.6.8 and 6.1.1.4'
F F 0.0727 0.0534 'International Tables Vol C Tables 4.2.6.8 and 6.1.1.4'
N N 0.0311 0.0180 'International Tables Vol C Tables 4.2.6.8 and 6.1.1.4'
O O 0.0492 0.0322 'International Tables Vol C Tables 4.2.6.8 and 6.1.1.4'

loop_
_geom_angle_atom_site_label_1
_geom_angle_atom_site_label_2
_geom_angle_atom_site_label_3
_geom_angle_site_symmetry_1
_geom_angle_site_symmetry_3
_geom_angle
_geom_angle_publ_flag
C1 O2 H2 . . 109.5 ?
C9 N1 C11 . . 120.6(2) ?
C10 N1 C9 . . 119.9(3) ?
C10 N1 C11 . . 119.0(3) ?
C7 N2 C14 . . 115.7(2) ?
C7 N2 C17 . . 114.7(2) ?
C17 N2 C14 . . 111.0(2) ?
H3A N3 H3B . . 108.0 ?
C15 N3 H3A . . 109.3 ?
C15 N3 H3B . . 109.3 ?
C16 N3 H3A . . 109.3 ?
C16 N3 H3B . . 109.3 ?
C16 N3 C15 . . 111.4(2) ?
O1 C1 O2 . . 121.8(3) ?
O1 C1 C2 . . 121.2(3) ?
O2 C1 C2 . . 117.0(3) ?
C3 C2 C1 . . 121.3(3) ?
C10 C2 C1 . . 117.3(3) ?
C10 C2 C3 . . 121.4(3) ?
O3 C3 C2 . . 122.5(3) ?
O3 C3 C4 . . 122.3(3) ?
C2 C3 C4 . . 115.2(3) ?
C5 C4 C3 . . 120.8(3) ?
C5 C4 C9 . . 118.6(3) ?
C9 C4 C3 . . 120.6(3) ?
C4 C5 H5 . . 120.3 ?
C6 C5 C4 . . 119.5(3) ?
C6 C5 H5 . . 120.3 ?
F1 C6 C5 . . 119.0(3) ?
F1 C6 C7 . . 117.8(2) ?
C5 C6 C7 . . 123.2(3) ?
N2 C7 C6 . . 120.4(3) ?
C8 C7 N2 . . 122.6(3) ?
C8 C7 C6 . . 116.9(3) ?
C7 C8 H8 . . 119.4 ?
C7 C8 C9 . . 121.1(3) ?
C9 C8 H8 . . 119.4 ?
N1 C9 C4 . . 119.8(2) ?
C8 C9 N1 . . 119.6(3) ?
C8 C9 C4 . . 120.7(3) ?
N1 C10 C2 . . 123.0(3) ?
N1 C10 H10 . . 118.5 ?
C2 C10 H10 . . 118.5 ?
N1 C11 H11 . . 116.2 ?
N1 C11 C12 . . 118.9(3) ?
N1 C11 C13 . . 117.2(2) ?
C12 C11 H11 . . 116.2 ?
C13 C11 H11 . . 116.2 ?
C13 C11 C12 . . 60.8(2) ?
C11 C12 H12A . . 117.8 ?
C11 C12 H12B . . 117.8 ?
C11 C12 C13 . . 59.4(2) ?
H12A C12 H12B . . 115.0 ?
C13 C12 H12A . . 117.8 ?
C13 C12 H12B . . 117.8 ?
C11 C13 C12 . . 59.9(2) ?
C11 C13 H13A . . 117.8 ?
C11 C13 H13B . . 117.8 ?
C12 C13 H13A . . 117.8 ?
C12 C13 H13B . . 117.8 ?
H13A C13 H13B . . 114.9 ?
N2 C14 H14A . . 109.5 ?
N2 C14 H14B . . 109.5 ?
N2 C14 C15 . . 110.6(2) ?
H14A C14 H14B . . 108.1 ?
C15 C14 H14A . . 109.5 ?
C15 C14 H14B . . 109.5 ?
N3 C15 C14 . . 110.2(2) ?
N3 C15 H15A . . 109.6 ?
N3 C15 H15B . . 109.6 ?
C14 C15 H15A . . 109.6 ?
C14 C15 H15B . . 109.6 ?
H15A C15 H15B . . 108.1 ?
N3 C16 H16A . . 109.5 ?
N3 C16 H16B . . 109.5 ?
N3 C16 C17 . . 110.7(2) ?
H16A C16 H16B . . 108.1 ?
C17 C16 H16A . . 109.5 ?
C17 C16 H16B . . 109.5 ?
N2 C17 C16 . . 109.4(2) ?
N2 C17 H17A . . 109.8 ?
N2 C17 H17B . . 109.8 ?
C16 C17 H17A . . 109.8 ?
C16 C17 H17B . . 109.8 ?
H17A C17 H17B . . 108.2 ?
C18 O4 H4 . . 109.5 ?
C21 O6 H6 . . 109.5 ?
C23 O7 H7 . . 109.5 ?
O4 C18 C19 . . 113.1(3) ?
O5 C18 O4 . . 123.1(3) ?
O5 C18 C19 . . 123.8(3) ?
C20 C19 C18 . . 117.9(3) ?
C20 C19 C24 . . 121.7(3) ?
C24 C19 C18 . . 120.4(3) ?
C19 C20 H20 . . 120.3 ?
C19 C20 C21 . . 119.3(3) ?
C21 C20 H20 . . 120.3 ?
O6 C21 C20 . . 122.8(3) ?
O6 C21 C22 . . 117.1(3) ?
C20 C21 C22 . . 120.1(3) ?
C21 C22 H22 . . 120.2 ?
C23 C22 C21 . . 119.6(3) ?
C23 C22 H22 . . 120.2 ?
O7 C23 C22 . . 121.6(3) ?
O7 C23 C24 . . 117.3(3) ?
C22 C23 C24 . . 121.1(3) ?
C19 C24 C23 . . 118.2(3) ?
C19 C24 H24 . . 120.9 ?
C23 C24 H24 . . 120.9 ?
H8A O8 H8B . . 112(5) ?

loop_
_geom_bond_atom_site_label_1
_geom_bond_atom_site_label_2
_geom_bond_site_symmetry_2
_geom_bond_distance
_geom_bond_publ_flag
F1 C6 . 1.357(4) ?
O1 C1 . 1.227(4) ?
O2 H2 . 0.8400 ?
O2 C1 . 1.314(4) ?
O3 C3 . 1.263(4) ?
N1 C9 . 1.397(4) ?
N1 C10 . 1.339(4) ?
N1 C11 . 1.463(4) ?
N2 C7 . 1.407(4) ?
N2 C14 . 1.468(4) ?
N2 C17 . 1.467(4) ?
N3 H3A . 0.9100 ?
N3 H3B . 0.9100 ?
N3 C15 . 1.489(4) ?
N3 C16 . 1.484(4) ?
C1 C2 . 1.475(4) ?
C2 C3 . 1.428(4) ?
C2 C10 . 1.369(4) ?
C3 C4 . 1.457(4) ?
C4 C5 . 1.406(4) ?
C4 C9 . 1.407(4) ?
C5 H5 . 0.9500 ?
C5 C6 . 1.358(4) ?
C6 C7 . 1.419(4) ?
C7 C8 . 1.384(4) ?
C8 H8 . 0.9500 ?
C8 C9 . 1.394(4) ?
C10 H10 . 0.9500 ?
C11 H11 . 1.0000 ?
C11 C12 . 1.499(4) ?
C11 C13 . 1.492(4) ?
C12 H12A . 0.9900 ?
C12 H12B . 0.9900 ?
C12 C13 . 1.513(4) ?
C13 H13A . 0.9900 ?
C13 H13B . 0.9900 ?
C14 H14A . 0.9900 ?
C14 H14B . 0.9900 ?
C14 C15 . 1.517(4) ?
C15 H15A . 0.9900 ?
C15 H15B . 0.9900 ?
C16 H16A . 0.9900 ?
C16 H16B . 0.9900 ?
C16 C17 . 1.510(4) ?
C17 H17A . 0.9900 ?
C17 H17B . 0.9900 ?
O4 H4 . 0.8400 ?
O4 C18 . 1.320(4) ?
O5 C18 . 1.216(4) ?
O6 H6 . 0.8400 ?
O6 C21 . 1.356(4) ?
O7 H7 . 0.8400 ?
O7 C23 . 1.372(4) ?
C18 C19 . 1.501(4) ?
C19 C20 . 1.385(4) ?
C19 C24 . 1.395(4) ?
C20 H20 . 0.9500 ?
C20 C21 . 1.395(4) ?
C21 C22 . 1.399(4) ?
C22 H22 . 0.9500 ?
C22 C23 . 1.389(5) ?
C23 C24 . 1.398(4) ?
C24 H24 . 0.9500 ?
O8 H8A . 0.88(6) ?
O8 H8B . 0.82(6) ?

loop_
_geom_hbond_atom_site_label_D
_geom_hbond_atom_site_label_H
_geom_hbond_atom_site_label_A
_geom_hbond_site_symmetry_A
_geom_hbond_distance_DH
_geom_hbond_distance_HA
_geom_hbond_distance_DA
_geom_hbond_angle_DHA
_geom_hbond_publ_flag
O2 H2 O3 . 0.84 1.78 2.551(3) 152 yes
N3 H3A O1 1_564 0.91 1.75 2.652(3) 172 yes
N3 H3B Cl1 . 0.91 2.30 3.106(3) 148 yes
C10 H10 F1 1_545 0.95 2.46 3.158(4) 130 yes
C12 H12B O7 1_446 0.99 2.47 3.435(4) 166 yes
C14 H14B F1 . 0.99 2.27 2.927(3) 123 yes
C16 H16B Cl1 1_455 0.99 2.78 3.609(3) 142 yes
O4 H4 Cl1 . 0.84 2.28 3.082(2) 160 yes
O6 H6 Cl1 1_565 0.84 2.40 3.232(2) 170 yes
O7 H7 O8 . 0.84 1.96 2.769(3) 161 yes
O8 H8A Cl1 1_564 0.88(6) 2.51(6) 3.362(3) 164(4) yes
O8 H8B O5 1_554 0.82(6) 2.05(6) 2.865(4) 170(5) yes

loop_
_geom_torsion_atom_site_label_1
_geom_torsion_atom_site_label_2
_geom_torsion_atom_site_label_3
_geom_torsion_atom_site_label_4
_geom_torsion_site_symmetry_1
_geom_torsion_site_symmetry_2
_geom_torsion_site_symmetry_3
_geom_torsion_site_symmetry_4
_geom_torsion
_geom_torsion_publ_flag
F1 C6 C7 N2 . . . . -2.4(4) ?
F1 C6 C7 C8 . . . . -178.8(3) ?
O1 C1 C2 C3 . . . . -173.3(3) ?
O1 C1 C2 C10 . . . . 4.3(4) ?
O2 C1 C2 C3 . . . . 5.9(4) ?
O2 C1 C2 C10 . . . . -176.5(3) ?
O3 C3 C4 C5 . . . . 2.6(4) ?
O3 C3 C4 C9 . . . . -179.1(3) ?
N1 C11 C12 C13 . . . . -106.9(3) ?
N1 C11 C13 C12 . . . . 109.5(3) ?
N2 C7 C8 C9 . . . . -175.5(3) ?
N2 C14 C15 N3 . . . . -55.7(3) ?
N3 C16 C17 N2 . . . . 58.0(3) ?
C1 C2 C3 O3 . . . . -4.2(4) ?
C1 C2 C3 C4 . . . . 174.7(3) ?
C1 C2 C10 N1 . . . . -177.1(3) ?
C2 C3 C4 C5 . . . . -176.4(3) ?
C2 C3 C4 C9 . . . . 2.0(4) ?
C3 C2 C10 N1 . . . . 0.5(4) ?
C3 C4 C5 C6 . . . . 179.1(3) ?
C3 C4 C9 N1 . . . . 1.1(4) ?
C3 C4 C9 C8 . . . . -178.0(3) ?
C4 C5 C6 F1 . . . . 178.0(3) ?
C4 C5 C6 C7 . . . . -1.1(5) ?
C5 C4 C9 N1 . . . . 179.5(3) ?
C5 C4 C9 C8 . . . . 0.4(4) ?
C5 C6 C7 N2 . . . . 176.7(3) ?
C5 C6 C7 C8 . . . . 0.3(4) ?
C6 C7 C8 C9 . . . . 0.8(4) ?
C7 N2 C14 C15 . . . . -167.8(2) ?
C7 N2 C17 C16 . . . . 166.7(2) ?
C7 C8 C9 N1 . . . . 179.7(3) ?
C7 C8 C9 C4 . . . . -1.2(4) ?
C9 N1 C10 C2 . . . . 2.9(4) ?
C9 N1 C11 C12 . . . . -70.4(4) ?
C9 N1 C11 C13 . . . . -140.3(3) ?
C9 C4 C5 C6 . . . . 0.7(4) ?
C10 N1 C9 C4 . . . . -3.6(4) ?
C10 N1 C9 C8 . . . . 175.5(3) ?
C10 N1 C11 C12 . . . . 117.4(3) ?
C10 N1 C11 C13 . . . . 47.5(4) ?
C10 C2 C3 O3 . . . . 178.2(3) ?
C10 C2 C3 C4 . . . . -2.9(4) ?
C11 N1 C9 C4 . . . . -175.7(2) ?
C11 N1 C9 C8 . . . . 3.4(4) ?
C11 N1 C10 C2 . . . . 175.1(3) ?
C14 N2 C7 C6 . . . . 62.4(4) ?
C14 N2 C7 C8 . . . . -121.4(3) ?
C14 N2 C17 C16 . . . . -59.9(3) ?
C15 N3 C16 C17 . . . . -56.1(3) ?
C16 N3 C15 C14 . . . . 54.5(3) ?
C17 N2 C7 C6 . . . . -166.4(3) ?
C17 N2 C7 C8 . . . . 9.8(4) ?
C17 N2 C14 C15 . . . . 59.2(3) ?
O4 C18 C19 C20 . . . . -168.3(3) ?
O4 C18 C19 C24 . . . . 11.9(4) ?
O5 C18 C19 C20 . . . . 11.1(5) ?
O5 C18 C19 C24 . . . . -168.6(3) ?
O6 C21 C22 C23 . . . . -179.4(3) ?
O7 C23 C24 C19 . . . . -177.1(3) ?
C18 C19 C20 C21 . . . . 178.9(3) ?
C18 C19 C24 C23 . . . . 179.2(3) ?
C19 C20 C21 O6 . . . . -178.9(3) ?
C19 C20 C21 C22 . . . . 1.4(4) ?
C20 C19 C24 C23 . . . . -0.5(4) ?
C20 C21 C22 C23 . . . . 0.3(4) ?
C21 C22 C23 O7 . . . . 177.1(3) ?
C21 C22 C23 C24 . . . . -2.2(4) ?
C22 C23 C24 C19 . . . . 2.3(4) ?
C24 C19 C20 C21 . . . . -1.3(4) ?

_cod_database_fobs_code 2244034
